data_4068581
loop_
_publ_author_name
'Bokach, Nadezhda A.'
'Kuznetsov, Maxim L.'
'Haukka, Matti'
'Ovcharenko, Victor I.'
'Tretyakov, Eugeny V.'
'Kukushkin, Vadim Yu.'

_publ_section_title
;
 Platinum(II)-Complexed Tetrahydroimidazo[1,2-b][1,2,4]oxadiazoles Derived
 from Metal-Mediated 1,3-Dipolar Cycloaddition. Novel Type of
 Heterocycles, Which Do Not Exist without the Metal Center
;
_journal_issue 5
_journal_name_full Organometallics
_journal_page_first 1406
_journal_paper_doi 10.1021/om800963d
_journal_volume 28
_journal_year 2009
_chemical_formula_moiety 'C20 H38 Cl2 N6 O2 Pt, C H Cl3'
_chemical_formula_sum 'C21 H39 Cl5 N6 O2 Pt'
_chemical_formula_weight 779.92
_chemical_name_systematic
; 
 ? 
;
_space_group_IT_number 14
_symmetry_cell_setting monoclinic
_symmetry_space_group_name_Hall '-P 2ybc'
_symmetry_space_group_name_H-M 'P 1 21/c 1'
_atom_sites_solution_hydrogens mixed
_atom_sites_solution_primary direct
_atom_sites_solution_secondary difmap
_audit_creation_method SHELXL-97
_cell_angle_alpha 90.00
_cell_angle_beta 110.278(2)
_cell_angle_gamma 90.00
_cell_formula_units_Z 4
_cell_length_a 12.0865(4)
_cell_length_b 18.0985(4)
_cell_length_c 14.3262(4)
_cell_measurement_reflns_used 9648
_cell_measurement_temperature 100(2)
_cell_measurement_theta_max 27.48
_cell_measurement_theta_min 2.91
_cell_volume 2939.59(15)
_computing_cell_refinement 'Denzo/Scalepack (Otwinowski & Minor, 1997)'
_computing_data_collection 'Collect (Bruker AXS BV, 1997-2004)'
_computing_data_reduction 'Denzo/Scalepack (Otwinowski & Minor, 1997)'
_computing_molecular_graphics 'Diamond v.3.1f (Brandenburg, 2008)'
_computing_publication_material 'SHELXL-97 (Sheldrick, 1997)'
_computing_structure_refinement 'SHELXL-97 (Sheldrick, 1997)'
_computing_structure_solution 'SHELXS-97 (Sheldrick, 1997)'
_diffrn_ambient_temperature 100(2)
_diffrn_detector_area_resol_mean 9
_diffrn_measured_fraction_theta_full 0.996
_diffrn_measured_fraction_theta_max 0.996
_diffrn_measurement_device '95mm CCD camera on \k-goniostat'
_diffrn_measurement_device_type 'Nonius KappaCCD'
_diffrn_measurement_method '\f scans and \w scans with \k offset'
_diffrn_radiation_monochromator 'horizontally mounted graphite crystal'
_diffrn_radiation_source 'fine-focus sealed tube'
_diffrn_radiation_type MoK\a
_diffrn_radiation_wavelength 0.71073
_diffrn_reflns_av_R_equivalents 0.0585
_diffrn_reflns_av_sigmaI/netI 0.0626
_diffrn_reflns_limit_h_max 15
_diffrn_reflns_limit_h_min -15
_diffrn_reflns_limit_k_max 21
_diffrn_reflns_limit_k_min -23
_diffrn_reflns_limit_l_max 16
_diffrn_reflns_limit_l_min -18
_diffrn_reflns_number 29290
_diffrn_reflns_theta_full 27.52
_diffrn_reflns_theta_max 27.52
_diffrn_reflns_theta_min 2.95
_exptl_absorpt_coefficient_mu 5.258
_exptl_absorpt_correction_T_max 0.4521
_exptl_absorpt_correction_T_min 0.3103
_exptl_absorpt_correction_type multi-scan
_exptl_absorpt_process_details 'SADABS v.2.10 (Sheldrick, 2003)'
_exptl_crystal_colour colourless
_exptl_crystal_density_diffrn 1.762
_exptl_crystal_density_method 'not measured'
_exptl_crystal_description block
_exptl_crystal_F_000 1544
_exptl_crystal_size_max 0.25
_exptl_crystal_size_mid 0.15
_exptl_crystal_size_min 0.15
_refine_diff_density_max 1.756
_refine_diff_density_min -1.220
_refine_diff_density_rms 0.161
_refine_ls_extinction_method none
_refine_ls_goodness_of_fit_ref 1.033
_refine_ls_hydrogen_treatment constr
_refine_ls_matrix_type full
_refine_ls_number_parameters 326
_refine_ls_number_reflns 6740
_refine_ls_number_restraints 0
_refine_ls_restrained_S_all 1.033
_refine_ls_R_factor_all 0.0746
_refine_ls_R_factor_gt 0.0314
_refine_ls_shift/su_max 0.002
_refine_ls_shift/su_mean 0.000
_refine_ls_structure_factor_coef Fsqd
_refine_ls_weighting_details 'calc w=1/[\s^2^(Fo^2^)+(0.0179P)^2^+1.4209P] where P=(Fo^2^+2Fc^2^)/3'
_refine_ls_weighting_scheme calc
_refine_ls_wR_factor_gt 0.0518
_refine_ls_wR_factor_ref 0.0608
_reflns_number_gt 4252
_reflns_number_total 6740
_reflns_threshold_expression >2sigma(I)
_cod_data_source_file om800963d_si_002.cif
_cod_data_source_block cis_5
_cod_original_cell_volume 2939.59(14)
_cod_original_sg_symbol_H-M 'P 21/c'
_cod_database_code 4068581

loop_
_symmetry_equiv_pos_as_xyz
'x, y, z'
'-x, y+1/2, -z+1/2'
'-x, -y, -z'
'x, -y-1/2, z-1/2'

loop_
_atom_site_label
_atom_site_type_symbol
_atom_site_fract_x
_atom_site_fract_y
_atom_site_fract_z
_atom_site_U_iso_or_equiv
_atom_site_adp_type
_atom_site_occupancy
_atom_site_symmetry_multiplicity
_atom_site_calc_flag
_atom_site_refinement_flags
Pt1 Pt 0.672768(13) -0.000247(10) 0.674486(12) 0.01165(5) Uani 1 1 d .
Cl1 Cl 0.56835(10) -0.08743(6) 0.72653(8) 0.0191(3) Uani 1 1 d .
Cl2 Cl 0.61504(10) 0.08905(5) 0.76162(8) 0.0181(2) Uani 1 1 d .
Cl3 Cl 0.85151(11) -0.01530(6) 0.98432(10) 0.0339(3) Uani 1 1 d .
Cl4 Cl 0.65770(12) 0.03353(6) 1.04368(9) 0.0309(3) Uani 1 1 d .
Cl5 Cl 0.68022(12) -0.12123(6) 1.00264(9) 0.0307(3) Uani 1 1 d .
O1 O 0.8908(2) 0.16529(14) 0.6309(2) 0.0179(7) Uani 1 1 d .
O2 O 0.8263(3) -0.18015(15) 0.5857(2) 0.0194(7) Uani 1 1 d .
N1 N 0.7642(3) 0.07659(17) 0.6288(2) 0.0132(8) Uani 1 1 d .
N2 N 0.6139(3) 0.14340(17) 0.4982(3) 0.0138(8) Uani 1 1 d .
H2N H 0.5759 0.1292 0.4423 0.021 Uiso 1 1 d R
N3 N 0.8202(3) 0.15458(18) 0.5230(3) 0.0154(8) Uani 1 1 d .
N5 N 0.7255(3) -0.08201(17) 0.6028(2) 0.0122(8) Uani 1 1 d .
N6 N 0.6687(3) -0.05969(17) 0.4242(3) 0.0146(8) Uani 1 1 d .
H6N H 0.6027 -0.0562 0.3759 0.022 Uiso 1 1 d R
N7 N 0.7188(3) -0.17999(18) 0.4941(3) 0.0156(8) Uani 1 1 d .
C1 C 0.7233(4) 0.1031(2) 0.5252(3) 0.0154(10) Uani 1 1 d .
H1 H 0.7160 0.0608 0.4785 0.019 Uiso 1 1 calc R
C2 C 0.6411(4) 0.2237(2) 0.5034(3) 0.0145(10) Uani 1 1 d .
C3 C 0.6533(4) 0.2540(2) 0.6058(3) 0.0200(11) Uani 1 1 d .
H3A H 0.5805 0.2443 0.6194 0.030 Uiso 1 1 calc R
H3B H 0.6675 0.3073 0.6073 0.030 Uiso 1 1 calc R
H3C H 0.7196 0.2297 0.6565 0.030 Uiso 1 1 calc R
C4 C 0.5391(4) 0.2637(2) 0.4265(3) 0.0193(11) Uani 1 1 d .
H4A H 0.5261 0.2429 0.3604 0.029 Uiso 1 1 calc R
H4B H 0.5579 0.3164 0.4264 0.029 Uiso 1 1 calc R
H4C H 0.4675 0.2577 0.4431 0.029 Uiso 1 1 calc R
C5 C 0.7588(4) 0.2258(2) 0.4805(3) 0.0154(10) Uani 1 1 d .
C6 C 0.8351(4) 0.2932(2) 0.5200(3) 0.0185(10) Uani 1 1 d .
H6A H 0.8543 0.2965 0.5922 0.028 Uiso 1 1 calc R
H6B H 0.7921 0.3378 0.4884 0.028 Uiso 1 1 calc R
H6C H 0.9080 0.2891 0.5050 0.028 Uiso 1 1 calc R
C7 C 0.7352(4) 0.2168(2) 0.3692(3) 0.0198(10) Uani 1 1 d .
H7A H 0.8101 0.2097 0.3581 0.030 Uiso 1 1 calc R
H7B H 0.6960 0.2612 0.3338 0.030 Uiso 1 1 calc R
H7C H 0.6844 0.1738 0.3441 0.030 Uiso 1 1 calc R
C8 C 0.8527(4) 0.1144(2) 0.6808(3) 0.0161(10) Uani 1 1 d .
C9 C 0.9190(4) 0.1104(2) 0.7895(3) 0.0252(12) Uani 1 1 d .
H9A H 0.9621 0.0628 0.8040 0.030 Uiso 1 1 calc R
H9B H 0.8615 0.1101 0.8247 0.030 Uiso 1 1 calc R
C10 C 1.0049(4) 0.1713(2) 0.8309(3) 0.0235(11) Uani 1 1 d .
H10A H 1.0617 0.1728 0.7959 0.035 Uiso 1 1 calc R
H10B H 1.0469 0.1626 0.9019 0.035 Uiso 1 1 calc R
H10C H 0.9627 0.2184 0.8219 0.035 Uiso 1 1 calc R
C14 C 0.6594(4) -0.1080(2) 0.5002(3) 0.0162(10) Uani 1 1 d .
H14 H 0.5746 -0.1166 0.4915 0.019 Uiso 1 1 calc R
C15 C 0.7591(4) -0.0890(2) 0.3862(3) 0.0168(10) Uani 1 1 d .
C16 C 0.8795(4) -0.0548(2) 0.4444(3) 0.0188(10) Uani 1 1 d .
H16A H 0.8752 -0.0011 0.4358 0.028 Uiso 1 1 calc R
H16B H 0.9393 -0.0748 0.4194 0.028 Uiso 1 1 calc R
H16C H 0.9008 -0.0668 0.5152 0.028 Uiso 1 1 calc R
C17 C 0.7272(4) -0.0670(2) 0.2770(3) 0.0220(11) Uani 1 1 d .
H17A H 0.6459 -0.0820 0.2399 0.033 Uiso 1 1 calc R
H17B H 0.7809 -0.0914 0.2490 0.033 Uiso 1 1 calc R
H17C H 0.7343 -0.0133 0.2723 0.033 Uiso 1 1 calc R
C18 C 0.7546(4) -0.1744(2) 0.4041(3) 0.0163(10) Uani 1 1 d .
C19 C 0.6524(4) -0.2112(2) 0.3221(3) 0.0203(11) Uani 1 1 d .
H19A H 0.6460 -0.2629 0.3398 0.030 Uiso 1 1 calc R
H19B H 0.6671 -0.2089 0.2591 0.030 Uiso 1 1 calc R
H19C H 0.5788 -0.1853 0.3151 0.030 Uiso 1 1 calc R
C20 C 0.8661(4) -0.2169(2) 0.4174(3) 0.0204(11) Uani 1 1 d .
H20A H 0.9310 -0.1957 0.4728 0.031 Uiso 1 1 calc R
H20B H 0.8849 -0.2139 0.3563 0.031 Uiso 1 1 calc R
H20C H 0.8549 -0.2687 0.4319 0.031 Uiso 1 1 calc R
C21 C 0.8142(4) -0.1244(2) 0.6426(3) 0.0170(10) Uani 1 1 d .
C22 C 0.9082(4) -0.1172(2) 0.7424(3) 0.0211(11) Uani 1 1 d .
H22A H 0.9233 -0.1662 0.7751 0.025 Uiso 1 1 calc R
H22B H 0.8804 -0.0837 0.7843 0.025 Uiso 1 1 calc R
C23 C 1.0233(4) -0.0869(3) 0.7349(4) 0.0320(13) Uani 1 1 d .
H23A H 1.0522 -0.1206 0.6950 0.048 Uiso 1 1 calc R
H23B H 1.0825 -0.0825 0.8017 0.048 Uiso 1 1 calc R
H23C H 1.0088 -0.0381 0.7032 0.048 Uiso 1 1 calc R
C27 C 0.7021(4) -0.0301(2) 0.9705(3) 0.0196(10) Uani 1 1 d .
H27 H 0.6527 -0.0220 0.8991 0.024 Uiso 1 1 calc R

loop_
_atom_site_aniso_label
_atom_site_aniso_U_11
_atom_site_aniso_U_22
_atom_site_aniso_U_33
_atom_site_aniso_U_23
_atom_site_aniso_U_13
_atom_site_aniso_U_12
Pt1 0.01343(8) 0.01088(8) 0.01002(8) 0.00026(8) 0.00327(6) -0.00041(8)
Cl1 0.0248(6) 0.0175(5) 0.0171(6) -0.0004(5) 0.0101(5) -0.0064(5)
Cl2 0.0230(6) 0.0148(5) 0.0184(6) -0.0020(5) 0.0096(5) 0.0023(5)
Cl3 0.0261(7) 0.0405(8) 0.0345(8) 0.0098(6) 0.0095(6) -0.0006(6)
Cl4 0.0438(8) 0.0250(6) 0.0267(7) -0.0038(5) 0.0156(6) -0.0029(6)
Cl5 0.0444(8) 0.0198(6) 0.0260(7) 0.0018(5) 0.0098(6) -0.0073(6)
O1 0.0150(16) 0.0168(15) 0.0172(18) 0.0052(13) -0.0003(14) -0.0057(13)
O2 0.0236(18) 0.0198(16) 0.0128(17) 0.0005(13) 0.0036(14) 0.0063(14)
N1 0.018(2) 0.0107(17) 0.0082(19) -0.0003(15) 0.0018(16) 0.0013(16)
N2 0.0133(19) 0.0169(18) 0.009(2) -0.0009(15) 0.0016(16) -0.0011(16)
N3 0.014(2) 0.0170(18) 0.013(2) 0.0015(15) 0.0027(16) -0.0012(16)
N5 0.017(2) 0.0113(17) 0.010(2) 0.0036(15) 0.0059(16) -0.0004(16)
N6 0.015(2) 0.0143(18) 0.011(2) 0.0006(15) 0.0013(16) 0.0048(16)
N7 0.014(2) 0.0157(18) 0.015(2) -0.0006(15) 0.0028(16) -0.0021(16)
C1 0.018(2) 0.015(2) 0.013(2) 0.0006(18) 0.006(2) -0.005(2)
C2 0.016(2) 0.012(2) 0.017(2) 0.0005(18) 0.007(2) -0.0011(18)
C3 0.026(3) 0.017(2) 0.019(3) -0.0044(19) 0.009(2) 0.003(2)
C4 0.018(2) 0.016(2) 0.025(3) 0.0029(19) 0.009(2) 0.004(2)
C5 0.020(2) 0.014(2) 0.013(2) 0.0067(18) 0.008(2) 0.0039(19)
C6 0.016(2) 0.014(2) 0.026(3) 0.0047(19) 0.008(2) -0.0010(19)
C7 0.023(3) 0.021(2) 0.017(3) 0.003(2) 0.010(2) 0.000(2)
C8 0.018(3) 0.009(2) 0.020(3) 0.0033(19) 0.006(2) 0.0020(19)
C9 0.026(3) 0.030(3) 0.011(3) 0.007(2) -0.006(2) -0.004(2)
C10 0.027(3) 0.027(3) 0.018(3) -0.002(2) 0.010(2) 0.000(2)
C14 0.018(2) 0.011(2) 0.018(3) -0.0052(18) 0.005(2) -0.0005(19)
C15 0.015(2) 0.022(2) 0.013(2) -0.0006(19) 0.005(2) -0.001(2)
C16 0.017(2) 0.017(2) 0.026(3) 0.0022(19) 0.012(2) -0.002(2)
C17 0.027(3) 0.028(3) 0.014(3) -0.002(2) 0.011(2) 0.000(2)
C18 0.020(2) 0.016(2) 0.013(2) -0.0009(18) 0.005(2) 0.001(2)
C19 0.019(3) 0.013(2) 0.021(3) -0.0044(19) -0.002(2) -0.003(2)
C20 0.025(3) 0.019(2) 0.018(3) -0.004(2) 0.009(2) 0.006(2)
C21 0.026(3) 0.014(2) 0.014(3) 0.0008(19) 0.010(2) -0.003(2)
C22 0.022(3) 0.023(2) 0.015(3) 0.001(2) 0.002(2) 0.005(2)
C23 0.028(3) 0.036(3) 0.027(3) -0.002(2) 0.003(2) 0.002(2)
C27 0.024(3) 0.019(2) 0.014(3) 0.0015(19) 0.005(2) -0.001(2)

loop_
_atom_type_symbol
_atom_type_description
_atom_type_scat_dispersion_real
_atom_type_scat_dispersion_imag
_atom_type_scat_source
C C 0.0033 0.0016 'International Tables Vol C Tables 4.2.6.8 and 6.1.1.4'
H H 0.0000 0.0000 'International Tables Vol C Tables 4.2.6.8 and 6.1.1.4'
N N 0.0061 0.0033 'International Tables Vol C Tables 4.2.6.8 and 6.1.1.4'
O O 0.0106 0.0060 'International Tables Vol C Tables 4.2.6.8 and 6.1.1.4'
Cl Cl 0.1484 0.1585 'International Tables Vol C Tables 4.2.6.8 and 6.1.1.4'
Pt Pt -1.7033 8.3905 'International Tables Vol C Tables 4.2.6.8 and 6.1.1.4'

loop_
_geom_angle_atom_site_label_1
_geom_angle_atom_site_label_2
_geom_angle_atom_site_label_3
_geom_angle
_geom_angle_publ_flag
N1 Pt1 N5 92.02(13) yes
N1 Pt1 Cl2 89.71(10) ?
N5 Pt1 Cl2 177.50(10) ?
N1 Pt1 Cl1 179.83(10) ?
N5 Pt1 Cl1 88.14(10) ?
Cl2 Pt1 Cl1 90.14(4) yes
C8 O1 N3 106.5(3) ?
C21 O2 N7 106.8(3) ?
C8 N1 C1 109.6(3) ?
C8 N1 Pt1 128.6(3) ?
C1 N1 Pt1 121.3(3) ?
C1 N2 C2 108.4(3) ?
C1 N2 H2N 104.8 ?
C2 N2 H2N 113.4 ?
O1 N3 C1 103.1(3) ?
O1 N3 C5 109.3(3) ?
C1 N3 C5 105.1(3) ?
C21 N5 C14 109.3(3) ?
C21 N5 Pt1 125.0(3) ?
C14 N5 Pt1 125.3(3) ?
C14 N6 C15 108.9(3) ?
C14 N6 H6N 111.2 ?
C15 N6 H6N 109.2 ?
O2 N7 C18 109.4(3) ?
O2 N7 C14 103.8(3) ?
C18 N7 C14 106.1(3) ?
N2 C1 N1 113.1(4) ?
N2 C1 N3 109.2(3) ?
N1 C1 N3 103.4(3) ?
N2 C1 H1 110.3 ?
N1 C1 H1 110.3 ?
N3 C1 H1 110.3 ?
N2 C2 C4 108.7(3) ?
N2 C2 C3 110.2(3) ?
C4 C2 C3 108.0(3) ?
N2 C2 C5 102.4(3) ?
C4 C2 C5 113.8(4) ?
C3 C2 C5 113.6(4) ?
C2 C3 H3A 109.5 ?
C2 C3 H3B 109.5 ?
H3A C3 H3B 109.5 ?
C2 C3 H3C 109.5 ?
H3A C3 H3C 109.5 ?
H3B C3 H3C 109.5 ?
C2 C4 H4A 109.5 ?
C2 C4 H4B 109.5 ?
H4A C4 H4B 109.5 ?
C2 C4 H4C 109.5 ?
H4A C4 H4C 109.5 ?
H4B C4 H4C 109.5 ?
N3 C5 C6 112.8(3) ?
N3 C5 C7 102.6(3) ?
C6 C5 C7 110.2(4) ?
N3 C5 C2 104.5(3) ?
C6 C5 C2 114.9(4) ?
C7 C5 C2 111.1(4) ?
C5 C6 H6A 109.5 ?
C5 C6 H6B 109.5 ?
H6A C6 H6B 109.5 ?
C5 C6 H6C 109.5 ?
H6A C6 H6C 109.5 ?
H6B C6 H6C 109.5 ?
C5 C7 H7A 109.5 ?
C5 C7 H7B 109.5 ?
H7A C7 H7B 109.5 ?
C5 C7 H7C 109.5 ?
H7A C7 H7C 109.5 ?
H7B C7 H7C 109.5 ?
N1 C8 O1 115.6(4) ?
N1 C8 C9 128.8(4) ?
O1 C8 C9 115.6(4) ?
C8 C9 C10 115.4(4) ?
C8 C9 H9A 108.4 ?
C10 C9 H9A 108.4 ?
C8 C9 H9B 108.4 ?
C10 C9 H9B 108.4 ?
H9A C9 H9B 107.5 ?
C9 C10 H10A 109.5 ?
C9 C10 H10B 109.5 ?
H10A C10 H10B 109.5 ?
C9 C10 H10C 109.5 ?
H10A C10 H10C 109.5 ?
H10B C10 H10C 109.5 ?
N6 C14 N5 113.7(3) ?
N6 C14 N7 108.7(4) ?
N5 C14 N7 103.2(3) ?
N6 C14 H14 110.4 ?
N5 C14 H14 110.4 ?
N7 C14 H14 110.4 ?
N6 C15 C17 109.1(3) ?
N6 C15 C16 109.7(3) ?
C17 C15 C16 107.8(4) ?
N6 C15 C18 102.8(3) ?
C17 C15 C18 114.4(4) ?
C16 C15 C18 112.8(3) ?
C15 C16 H16A 109.5 ?
C15 C16 H16B 109.5 ?
H16A C16 H16B 109.5 ?
C15 C16 H16C 109.5 ?
H16A C16 H16C 109.5 ?
H16B C16 H16C 109.5 ?
C15 C17 H17A 109.5 ?
C15 C17 H17B 109.5 ?
H17A C17 H17B 109.5 ?
C15 C17 H17C 109.5 ?
H17A C17 H17C 109.5 ?
H17B C17 H17C 109.5 ?
N7 C18 C20 111.7(3) ?
N7 C18 C19 103.5(3) ?
C20 C18 C19 108.9(3) ?
N7 C18 C15 104.1(3) ?
C20 C18 C15 116.3(4) ?
C19 C18 C15 111.5(3) ?
C18 C19 H19A 109.5 ?
C18 C19 H19B 109.5 ?
H19A C19 H19B 109.5 ?
C18 C19 H19C 109.5 ?
H19A C19 H19C 109.5 ?
H19B C19 H19C 109.5 ?
C18 C20 H20A 109.5 ?
C18 C20 H20B 109.5 ?
H20A C20 H20B 109.5 ?
C18 C20 H20C 109.5 ?
H20A C20 H20C 109.5 ?
H20B C20 H20C 109.5 ?
N5 C21 O2 115.6(4) ?
N5 C21 C22 128.0(4) ?
O2 C21 C22 116.3(4) ?
C21 C22 C23 111.8(4) ?
C21 C22 H22A 109.3 ?
C23 C22 H22A 109.3 ?
C21 C22 H22B 109.3 ?
C23 C22 H22B 109.3 ?
H22A C22 H22B 107.9 ?
C22 C23 H23A 109.5 ?
C22 C23 H23B 109.5 ?
H23A C23 H23B 109.5 ?
C22 C23 H23C 109.5 ?
H23A C23 H23C 109.5 ?
H23B C23 H23C 109.5 ?
Cl5 C27 Cl4 110.7(3) ?
Cl5 C27 Cl3 110.7(2) ?
Cl4 C27 Cl3 110.1(2) ?
Cl5 C27 H27 108.4 ?
Cl4 C27 H27 108.4 ?
Cl3 C27 H27 108.4 ?

loop_
_geom_bond_atom_site_label_1
_geom_bond_atom_site_label_2
_geom_bond_distance
_geom_bond_publ_flag
Pt1 N1 2.021(3) yes
Pt1 N5 2.026(3) yes
Pt1 Cl2 2.2936(11) yes
Pt1 Cl1 2.3002(11) yes
Cl3 C27 1.768(5) ?
Cl4 C27 1.762(5) ?
Cl5 C27 1.756(4) ?
O1 C8 1.341(5) ?
O1 N3 1.497(4) ?
O2 C21 1.337(5) ?
O2 N7 1.494(4) ?
N1 C8 1.271(5) ?
N1 C1 1.472(5) ?
N2 C1 1.440(5) ?
N2 C2 1.486(5) ?
N2 H2N 0.8148 ?
N3 C1 1.506(5) ?
N3 C5 1.506(5) ?
N5 C21 1.280(5) ?
N5 C14 1.486(5) ?
N6 C14 1.431(5) ?
N6 C15 1.477(5) ?
N6 H6N 0.8581 ?
N7 C18 1.499(5) ?
N7 C14 1.504(5) ?
C1 H1 1.0000 ?
C2 C4 1.523(6) ?
C2 C3 1.526(6) ?
C2 C5 1.567(6) ?
C3 H3A 0.9800 ?
C3 H3B 0.9800 ?
C3 H3C 0.9800 ?
C4 H4A 0.9800 ?
C4 H4B 0.9800 ?
C4 H4C 0.9800 ?
C5 C6 1.515(6) ?
C5 C7 1.529(6) ?
C6 H6A 0.9800 ?
C6 H6B 0.9800 ?
C6 H6C 0.9800 ?
C7 H7A 0.9800 ?
C7 H7B 0.9800 ?
C7 H7C 0.9800 ?
C8 C9 1.486(6) ?
C9 C10 1.489(6) ?
C9 H9A 0.9900 ?
C9 H9B 0.9900 ?
C10 H10A 0.9800 ?
C10 H10B 0.9800 ?
C10 H10C 0.9800 ?
C14 H14 1.0000 ?
C15 C17 1.528(6) ?
C15 C16 1.534(6) ?
C15 C18 1.570(6) ?
C16 H16A 0.9800 ?
C16 H16B 0.9800 ?
C16 H16C 0.9800 ?
C17 H17A 0.9800 ?
C17 H17B 0.9800 ?
C17 H17C 0.9800 ?
C18 C20 1.505(6) ?
C18 C19 1.531(5) ?
C19 H19A 0.9800 ?
C19 H19B 0.9800 ?
C19 H19C 0.9800 ?
C20 H20A 0.9800 ?
C20 H20B 0.9800 ?
C20 H20C 0.9800 ?
C21 C22 1.492(6) ?
C22 C23 1.534(6) ?
C22 H22A 0.9900 ?
C22 H22B 0.9900 ?
C23 H23A 0.9800 ?
C23 H23B 0.9800 ?
C23 H23C 0.9800 ?
C27 H27 1.0000 ?

loop_
_geom_hbond_atom_site_label_D
_geom_hbond_atom_site_label_H
_geom_hbond_atom_site_label_A
_geom_hbond_distance_DH
_geom_hbond_distance_HA
_geom_hbond_distance_DA
_geom_hbond_angle_DHA
_geom_hbond_site_symmetry_A
_geom_hbond_publ_flag
N2 H2N Cl1 0.81 2.56 3.366(4) 172.1 3_656 yes
N6 H6N Cl2 0.86 2.75 3.578(4) 162.2 3_656 yes
